data_9001859
loop_
_publ_author_name
'Hawthorne, F. C.'
'Della Ventura, G.'
'Robert, J.-L.'
'Welch, M. D.'
'Jenkins, D. M.'

_publ_section_title
;
 A Rietveld and infrared study of synthetic amphiboles along the
 potassium-richterite-tremolite join
 Sample: Kr80
;
_journal_name_full 'American Mineralogist'
_journal_page_first 708
_journal_page_last 716
_journal_volume 82
_journal_year 1997
_chemical_formula_sum 'Ca1.2 K1.6 Mg5 Na0.8 O24 Si8'
_chemical_name_mineral Richterite
_space_group_IT_number 12
_symmetry_space_group_name_Hall '-C 2y'
_symmetry_space_group_name_H-M 'C 1 2/m 1'
_cell_angle_alpha 90
_cell_angle_beta 104.786
_cell_angle_gamma 90
_cell_formula_units_Z 2
_cell_length_a 10.0209
_cell_length_b 18.001
_cell_length_c 5.2730
_cell_volume 919.679
_database_code_amcsd 0001915
_exptl_crystal_density_diffrn 3.103
_cod_original_formula_sum 'Si8 Mg5 (Ca1.2 Na.8) K1.6 O24'
_cod_database_code 9001859

loop_
_space_group_symop_operation_xyz
x,y,z
1/2+x,1/2+y,z
x,-y,z
1/2+x,1/2-y,z
-x,y,-z
1/2-x,1/2+y,-z
-x,-y,-z
1/2-x,1/2-y,-z

loop_
_atom_site_label
_atom_site_fract_x
_atom_site_fract_y
_atom_site_fract_z
_atom_site_occupancy
_atom_site_type_symbol
_atom_site_attached_hydrogens
Si1 0.27860 0.08550 0.30070 1.00000 Si 0
Si2 0.28190 0.17000 0.80210 1.00000 Si 0
Mg1 0.00000 0.09000 0.50000 1.00000 Mg 0
Mg2 0.00000 0.17910 0.00000 1.00000 Mg 0
Mg3 0.00000 0.00000 0.00000 1.00000 Mg 0
Ca4 0.00000 0.27490 0.50000 0.60000 Ca 0
Na4 0.00000 0.27490 0.50000 0.40000 Na 0
KA 0.01500 0.50000 0.02900 0.80000 K 0
O1 0.11160 0.08850 0.21770 1.00000 O 0
O2 0.10770 0.17160 0.72290 1.00000 O 0
O3 0.10730 0.00000 0.71600 1.00000 O 0
O4 0.35340 0.24830 0.78540 1.00000 O 0
O5 0.33640 0.12960 0.09040 1.00000 O 0
O6 0.33690 0.11390 0.59940 1.00000 O 0
O7 0.33210 0.00000 0.31220 1.00000 O 0

loop_
_cod_changelog_entry_id
_cod_changelog_entry_author
_cod_changelog_entry_date
_cod_changelog_entry_text
1
;cod-tools version 3.8.0
Id: cif_guess_AMCSD_atom_types 9581 2023-05-17 12:35:41Z saulius
;
2023-05-23T09:16:19+03:00
;Derived atom types and hydrogen counts
from atom names that follow the AMCSD naming convention
(Wat == water, O-H == hydroxyl).
;

loop_
_cod_related_entry_id
_cod_related_entry_database
_cod_related_entry_code
1 AMCSD 0001915
